data_1574775
loop_
_publ_author_name
'Kumar, Ram'
'Singh, Bholey'
'Kakkar, Rita'
'Mittal, Avneesh'
'Pani, Balaram'

_publ_section_title
;
 Rhodamine-based turn-on fluorescent and colorimetric chemosensor for
 selective Pb<sup>2+</sup> detection: insights from crystal structure,
 molecular docking, real sample analysis, and logic gate applications.
;
_journal_issue 23
_journal_name_full 'Analytical methods : advancing methods and applications'
_journal_page_first 4812
_journal_page_last 4830
_journal_paper_doi 10.1039/d5ay00482a
_journal_volume 17
_journal_year 2025
_chemical_formula_sum 'C2.42 H2.12 N0.3 O0.12'
_chemical_formula_weight 37.44
_space_group_crystal_system triclinic
_space_group_IT_number 2
_space_group_name_Hall '-P 1'
_space_group_name_H-M_alt 'P -1'
_atom_sites_solution_hydrogens geom
_audit_creation_method SHELXL-2016/4
_audit_update_record
;
2025-02-25 deposited with the CCDC.	2025-05-19 downloaded from the CCDC.
;
_cell_angle_alpha 90.271(4)
_cell_angle_beta 111.301(5)
_cell_angle_gamma 98.392(4)
_cell_formula_units_Z 33
_cell_length_a 10.7014(6)
_cell_length_b 13.0096(6)
_cell_length_c 13.6186(7)
_cell_measurement_reflns_used 10803
_cell_measurement_temperature 293(2)
_cell_measurement_theta_max 30.4320
_cell_measurement_theta_min 3.4310
_cell_volume 1744.12(17)
_computing_structure_refinement 'SHELXL-2016/4 (Sheldrick, 2016)'
_diffrn_ambient_temperature 293(2)
_diffrn_detector_area_resol_mean 10.0000
_diffrn_measured_fraction_theta_full 0.998
_diffrn_measured_fraction_theta_max 0.801
_diffrn_measurement_device_type 'xtaLAB Synergy, Single source at home/near, HyPix'
_diffrn_measurement_method '/w scans'
_diffrn_radiation_type MoK\a
_diffrn_radiation_wavelength 0.71073
_diffrn_reflns_av_R_equivalents 0.0268
_diffrn_reflns_av_unetI/netI 0.0341
_diffrn_reflns_Laue_measured_fraction_full 0.998
_diffrn_reflns_Laue_measured_fraction_max 0.801
_diffrn_reflns_limit_h_max 14
_diffrn_reflns_limit_h_min -15
_diffrn_reflns_limit_k_max 18
_diffrn_reflns_limit_k_min -18
_diffrn_reflns_limit_l_max 16
_diffrn_reflns_limit_l_min -18
_diffrn_reflns_number 22823
_diffrn_reflns_point_group_measured_fraction_full 0.998
_diffrn_reflns_point_group_measured_fraction_max 0.801
_diffrn_reflns_theta_full 25.242
_diffrn_reflns_theta_max 31.040
_diffrn_reflns_theta_min 3.053
_diffrn_source 'micro-focus sealed X-ray tube'
_exptl_absorpt_coefficient_mu 0.074
_exptl_absorpt_correction_T_max 1.00000
_exptl_absorpt_correction_T_min 0.61611
_exptl_absorpt_correction_type multi-scan
_exptl_crystal_colour 'light pink'
_exptl_crystal_density_diffrn 1.176
_exptl_crystal_description 'knife shape'
_exptl_crystal_F_000 652
_exptl_crystal_recrystallization_method 'Re-crystallisation from solvent: Methanol'
_refine_diff_density_max 0.416
_refine_diff_density_min -0.309
_refine_diff_density_rms 0.050
_refine_ls_extinction_method none
_refine_ls_goodness_of_fit_ref 1.093
_refine_ls_hydrogen_treatment constr
_refine_ls_matrix_type full
_refine_ls_number_parameters 428
_refine_ls_number_reflns 8941
_refine_ls_number_restraints 0
_refine_ls_restrained_S_all 1.093
_refine_ls_R_factor_all 0.0987
_refine_ls_R_factor_gt 0.0718
_refine_ls_shift/su_max 0.000
_refine_ls_shift/su_mean 0.000
_refine_ls_structure_factor_coef Fsqd
_refine_ls_weighting_details 'w=1/[\s^2^(Fo^2^)+(0.1246P)^2^+0.2260P] where P=(Fo^2^+2Fc^2^)/3'
_refine_ls_weighting_scheme calc
_refine_ls_wR_factor_gt 0.2092
_refine_ls_wR_factor_ref 0.2292
_reflns_Friedel_coverage 0.000
_reflns_number_gt 5838
_reflns_number_total 8941
_reflns_threshold_expression 'I > 2\s(I)'
_cod_data_source_file d5ay00482a2.cif
_cod_data_source_block shelx
_cod_depositor_comments 'Adding full bibliography for 1574775.cif.'
_cod_original_formula_sum 'C2.42 H2.12 N0.30 O0.12'
_cod_database_code 1574775
_shelx_shelxl_version_number 2016/4
_shelx_space_group_comment
;
The symmetry employed for this shelxl refinement is uniquely defined
by the following loop, which should always be used as a source of
symmetry information in preference to the above space-group names.
They are only intended as comments.
;

loop_
_space_group_symop_operation_xyz
'x, y, z'
'-x, -y, -z'

loop_
_atom_site_label
_atom_site_type_symbol
_atom_site_fract_x
_atom_site_fract_y
_atom_site_fract_z
_atom_site_U_iso_or_equiv
_atom_site_adp_type
_atom_site_occupancy
_atom_site_site_symmetry_order
_atom_site_calc_flag
_atom_site_refinement_flags_posn
_atom_site_refinement_flags_adp
_atom_site_refinement_flags_occupancy
_atom_site_disorder_assembly
_atom_site_disorder_group
O1 O 0.48095(15) 0.27286(11) 0.27345(11) 0.0633(4) Uani 1 1 d . . . . .
N1 N 0.11060(13) 0.33468(12) 0.09344(11) 0.0417(3) Uani 1 1 d . . . . .
N2 N 0.08236(14) 0.29005(12) 0.17589(11) 0.0437(3) Uani 1 1 d . . . . .
O2 O -0.09679(13) 0.36586(13) -0.02506(11) 0.0603(4) Uani 1 1 d . . . . .
N3 N 0.63168(18) 0.60797(14) 0.44597(13) 0.0604(4) Uani 1 1 d . . . . .
C1 C 0.25375(15) 0.33694(14) 0.09932(13) 0.0399(4) Uani 1 1 d . . . . .
C2 C 0.24117(18) 0.37889(14) -0.00714(13) 0.0436(4) Uani 1 1 d . . . . .
N4 N -0.12191(17) 0.12782(16) 0.54191(14) 0.0608(5) Uani 1 1 d . . . . .
C3 C -0.06196(17) 0.24382(15) 0.26976(14) 0.0452(4) Uani 1 1 d . . . . .
C4 C 0.28985(17) 0.22811(14) 0.10878(13) 0.0427(4) Uani 1 1 d . . . . .
C5 C -0.03353(17) 0.29227(15) 0.18257(14) 0.0470(4) Uani 1 1 d . . . . .
H1 H -0.098440 0.324337 0.132480 0.056 Uiso 1 1 calc R U . . .
C6 C 0.45744(17) 0.37392(14) 0.27104(14) 0.0448(4) Uani 1 1 d . . . . .
C7 C 0.10958(18) 0.39345(14) -0.06312(13) 0.0444(4) Uani 1 1 d . . . . .
C8 C 0.43425(19) 0.58004(15) 0.28153(15) 0.0506(4) Uani 1 1 d . . . . .
H2 H 0.424591 0.649806 0.283844 0.061 Uiso 1 1 calc R U . . .
C9 C 0.35245(16) 0.40881(14) 0.19032(13) 0.0408(4) Uani 1 1 d . . . . .
C10 C -0.00149(19) 0.13918(17) 0.42138(15) 0.0532(5) Uani 1 1 d . . . . .
H3 H 0.054932 0.095298 0.462814 0.064 Uiso 1 1 calc R U . . .
C11 C 0.54103(17) 0.54355(15) 0.36278(14) 0.0463(4) Uani 1 1 d . . . . .
N5 N 0.4077(2) -0.07041(15) 0.12878(18) 0.0718(5) Uani 1 1 d . . . . .
C12 C 0.34418(18) 0.51350(15) 0.19888(14) 0.0479(4) Uani 1 1 d . . . . .
H4 H 0.275104 0.540059 0.146788 0.057 Uiso 1 1 calc R U . . .
C13 C 0.54848(18) 0.43844(15) 0.35513(15) 0.0500(4) Uani 1 1 d . . . . .
H5 H 0.616054 0.410893 0.407623 0.060 Uiso 1 1 calc R U . . .
C14 C 0.02423(17) 0.36480(14) -0.00036(13) 0.0438(4) Uani 1 1 d . . . . .
C15 C 0.02130(18) 0.17837(16) 0.33522(15) 0.0510(4) Uani 1 1 d . . . . .
H6 H 0.093765 0.161165 0.319732 0.061 Uiso 1 1 calc R U . . .
C16 C 0.39972(18) 0.20292(15) 0.19155(14) 0.0472(4) Uani 1 1 d . . . . .
C17 C -0.17341(19) 0.26313(17) 0.29277(16) 0.0540(5) Uani 1 1 d . . . . .
H7 H -0.233789 0.302705 0.248332 0.065 Uiso 1 1 calc R U . . .
C18 C -0.19605(19) 0.22462(18) 0.38035(16) 0.0557(5) Uani 1 1 d . . . . .
H8 H -0.270768 0.239319 0.394167 0.067 Uiso 1 1 calc R U . . .
C19 C 0.2165(2) 0.14719(16) 0.03456(16) 0.0556(5) Uani 1 1 d . . . . .
H9 H 0.139958 0.159824 -0.021316 0.067 Uiso 1 1 calc R U . . .
C20 C -0.10883(18) 0.16428(16) 0.44808(15) 0.0504(4) Uani 1 1 d . . . . .
C00S C 0.3660(2) 0.02592(15) 0.12242(17) 0.0530(5) Uani 1 1 d . . . . .
C00T C 0.0723(2) 0.43045(18) -0.16356(15) 0.0604(5) Uani 1 1 d . . . . .
H10 H -0.016661 0.440127 -0.200951 0.072 Uiso 1 1 calc R U . . .
C00U C 0.3407(2) 0.40232(18) -0.04918(16) 0.0582(5) Uani 1 1 d . . . . .
H11 H 0.430009 0.393678 -0.011401 0.070 Uiso 1 1 calc R U . . .
C00V C 0.4379(2) 0.10563(16) 0.19842(17) 0.0556(5) Uani 1 1 d . . . . .
H12 H 0.513530 0.093304 0.255326 0.067 Uiso 1 1 calc R U . . .
C00W C 0.2511(2) 0.04935(17) 0.03925(17) 0.0595(5) Uani 1 1 d . . . . .
H13 H 0.198185 -0.002032 -0.012921 0.071 Uiso 1 1 calc R U . . .
C00X C 0.7275(2) 0.56681(19) 0.53718(16) 0.0606(5) Uani 1 1 d . . . . .
H14 H 0.682995 0.501602 0.551998 0.073 Uiso 1 1 calc R U . . .
H15 H 0.751058 0.615149 0.597928 0.073 Uiso 1 1 calc R U . . .
C00Y C 0.5213(3) -0.09166(19) 0.2196(2) 0.0749(7) Uani 1 1 d . . . . .
H16 H 0.512325 -0.166263 0.226666 0.090 Uiso 1 1 calc R U . . .
H17 H 0.516452 -0.059617 0.282257 0.090 Uiso 1 1 calc R U . . .
C00Z C 0.3034(3) 0.4391(2) -0.14946(18) 0.0687(6) Uani 1 1 d . . . . .
H18 H 0.368753 0.455272 -0.179389 0.082 Uiso 1 1 calc R U . . .
C010 C 0.1709(3) 0.4523(2) -0.20592(17) 0.0697(6) Uani 1 1 d . . . . .
H19 H 0.148337 0.476233 -0.273467 0.084 Uiso 1 1 calc R U . . .
C011 C 0.8558(2) 0.5483(2) 0.5242(2) 0.0811(7) Uani 1 1 d . . . . .
H20 H 0.833994 0.499276 0.465208 0.122 Uiso 1 1 calc R U . . .
H01B H 0.913025 0.521027 0.587126 0.122 Uiso 1 1 calc R U . . .
H01C H 0.902422 0.612795 0.511781 0.122 Uiso 1 1 calc R U . . .
C012 C 0.6537(3) 0.72057(19) 0.43850(19) 0.0719(6) Uani 1 1 d . . . . .
H01D H 0.622954 0.735520 0.364518 0.086 Uiso 1 1 calc R U . . .
H01E H 0.750446 0.746125 0.469556 0.086 Uiso 1 1 calc R U . . .
C013 C 0.3311(3) -0.1573(2) 0.0556(3) 0.1047(11) Uani 1 1 d . . . . .
H01F H 0.288485 -0.206295 0.091873 0.126 Uiso 1 1 calc R U . . .
H01G H 0.258821 -0.132118 -0.000964 0.126 Uiso 1 1 calc R U . . .
C014 C -0.0045(3) 0.1682(3) 0.63586(19) 0.0913(9) Uani 1 1 d . . . . .
C015 C -0.2493(3) 0.1366(3) 0.5539(3) 0.1078(12) Uani 1 1 d . . . . .
C C -0.1364(4) 0.1276(3) 0.7517(3) 0.1124(12) Uani 1 1 d . . . . .
C017 C 0.6586(3) -0.0540(3) 0.2157(3) 0.1013(10) Uani 1 1 d . . . . .
H01H H 0.665464 -0.085947 0.154607 0.152 Uiso 1 1 calc R U . . .
H01I H 0.727530 -0.072226 0.278231 0.152 Uiso 1 1 calc R U . . .
H01J H 0.670623 0.020243 0.211949 0.152 Uiso 1 1 calc R U . . .
C018 C -0.0082(3) 0.1160(3) 0.7343(2) 0.1057(11) Uani 1 1 d . . . . .
C019 C 0.4032(4) -0.2123(4) 0.0092(4) 0.157(2) Uani 1 1 d . . . . .
H01K H 0.431344 -0.169033 -0.038281 0.236 Uiso 1 1 calc R U . . .
H01L H 0.345322 -0.274347 -0.029076 0.236 Uiso 1 1 calc R U . . .
H01M H 0.481704 -0.230869 0.063633 0.236 Uiso 1 1 calc R U . . .
C01A C 0.5843(4) 0.7771(3) 0.4906(3) 0.1137(11) Uani 1 1 d . . . . .
H01N H 0.488092 0.754125 0.458787 0.171 Uiso 1 1 calc R U . . .
H01O H 0.603891 0.850337 0.482982 0.171 Uiso 1 1 calc R U . . .
H01P H 0.615245 0.763886 0.564217 0.171 Uiso 1 1 calc R U . . .
C01B C -0.2564(4) 0.0794(4) 0.6510(3) 0.1371(18) Uani 1 1 d . . . . .

loop_
_atom_site_aniso_label
_atom_site_aniso_U_11
_atom_site_aniso_U_22
_atom_site_aniso_U_33
_atom_site_aniso_U_23
_atom_site_aniso_U_13
_atom_site_aniso_U_12
O1 0.0574(8) 0.0549(8) 0.0563(8) -0.0016(6) -0.0098(6) 0.0241(6)
N1 0.0327(7) 0.0565(8) 0.0351(7) 0.0117(6) 0.0098(5) 0.0115(6)
N2 0.0400(7) 0.0555(9) 0.0353(7) 0.0108(6) 0.0127(6) 0.0092(6)
O2 0.0376(7) 0.0853(10) 0.0520(8) 0.0208(7) 0.0061(6) 0.0175(6)
N3 0.0573(10) 0.0582(10) 0.0497(9) 0.0026(7) 0.0006(8) 0.0095(8)
C1 0.0324(7) 0.0510(9) 0.0358(8) 0.0101(7) 0.0104(6) 0.0106(7)
C2 0.0452(9) 0.0490(9) 0.0367(8) 0.0066(7) 0.0143(7) 0.0093(7)
N4 0.0517(9) 0.0858(13) 0.0509(9) 0.0179(9) 0.0254(8) 0.0118(8)
C3 0.0378(8) 0.0549(10) 0.0413(9) 0.0043(7) 0.0131(7) 0.0059(7)
C4 0.0406(8) 0.0499(9) 0.0379(8) 0.0084(7) 0.0135(7) 0.0109(7)
C5 0.0392(9) 0.0591(11) 0.0406(9) 0.0087(8) 0.0107(7) 0.0110(7)
C6 0.0393(8) 0.0506(10) 0.0428(9) 0.0085(7) 0.0100(7) 0.0148(7)
C7 0.0466(9) 0.0490(9) 0.0333(8) 0.0079(7) 0.0087(7) 0.0102(7)
C8 0.0484(10) 0.0493(10) 0.0495(10) 0.0096(8) 0.0109(8) 0.0123(8)
C9 0.0339(8) 0.0512(9) 0.0370(8) 0.0090(7) 0.0109(6) 0.0113(7)
C10 0.0461(10) 0.0660(12) 0.0513(10) 0.0155(9) 0.0190(8) 0.0173(8)
C11 0.0403(9) 0.0549(10) 0.0406(9) 0.0059(7) 0.0109(7) 0.0085(7)
N5 0.0609(11) 0.0528(10) 0.0931(14) -0.0006(10) 0.0162(10) 0.0145(8)
C12 0.0419(9) 0.0541(10) 0.0436(9) 0.0122(8) 0.0082(7) 0.0146(8)
C13 0.0396(9) 0.0579(11) 0.0440(9) 0.0083(8) 0.0024(7) 0.0153(8)
C14 0.0383(8) 0.0497(9) 0.0353(8) 0.0067(7) 0.0035(7) 0.0081(7)
C15 0.0427(9) 0.0649(12) 0.0501(10) 0.0103(9) 0.0201(8) 0.0151(8)
C16 0.0419(9) 0.0517(10) 0.0456(9) 0.0050(8) 0.0113(7) 0.0123(7)
C17 0.0398(9) 0.0710(12) 0.0525(10) 0.0155(9) 0.0159(8) 0.0151(8)
C18 0.0404(9) 0.0779(14) 0.0539(11) 0.0110(10) 0.0207(8) 0.0157(9)
C19 0.0527(10) 0.0590(11) 0.0465(10) 0.0069(8) 0.0072(8) 0.0110(9)
C20 0.0415(9) 0.0626(11) 0.0472(10) 0.0087(8) 0.0172(8) 0.0064(8)
C00S 0.0502(10) 0.0497(10) 0.0622(12) 0.0065(9) 0.0236(9) 0.0099(8)
C00T 0.0658(12) 0.0702(13) 0.0389(10) 0.0168(9) 0.0095(9) 0.0171(10)
C00U 0.0564(11) 0.0722(13) 0.0517(11) 0.0130(9) 0.0256(9) 0.0127(10)
C00V 0.0458(10) 0.0555(11) 0.0597(12) 0.0078(9) 0.0092(9) 0.0170(8)
C00W 0.0612(12) 0.0543(11) 0.0543(11) -0.0017(9) 0.0125(9) 0.0052(9)
C00X 0.0566(11) 0.0717(13) 0.0435(10) 0.0007(9) 0.0059(9) 0.0123(10)
C00Y 0.0872(17) 0.0564(13) 0.0830(16) 0.0158(12) 0.0276(14) 0.0265(12)
C00Z 0.0783(15) 0.0823(16) 0.0576(12) 0.0188(11) 0.0391(12) 0.0131(12)
C010 0.0864(16) 0.0823(16) 0.0426(11) 0.0223(10) 0.0249(11) 0.0171(12)
C011 0.0560(13) 0.0947(19) 0.0797(17) -0.0025(14) 0.0094(12) 0.0137(12)
C012 0.0698(14) 0.0644(14) 0.0611(13) 0.0045(11) 0.0031(11) 0.0025(11)
C013 0.0747(17) 0.0668(16) 0.154(3) -0.0316(18) 0.0219(19) 0.0093(13)
C014 0.0760(16) 0.146(3) 0.0481(13) 0.0087(14) 0.0235(12) 0.0022(16)
C015 0.0703(16) 0.189(4) 0.093(2) 0.064(2) 0.0551(16) 0.0432(19)
C 0.128(3) 0.161(3) 0.078(2) 0.029(2) 0.067(2) 0.039(2)
C017 0.0653(16) 0.119(3) 0.116(2) -0.008(2) 0.0220(16) 0.0310(16)
C018 0.102(2) 0.171(3) 0.0526(14) 0.0205(17) 0.0361(15) 0.027(2)
C019 0.095(2) 0.215(5) 0.153(4) -0.102(4) 0.046(3) -0.004(3)
C01A 0.140(3) 0.092(2) 0.112(3) -0.0020(19) 0.041(2) 0.044(2)
C01B 0.089(2) 0.239(5) 0.110(3) 0.079(3) 0.066(2) 0.032(3)

loop_
_atom_type_symbol
_atom_type_description
_atom_type_scat_dispersion_real
_atom_type_scat_dispersion_imag
_atom_type_scat_source
C C 0.0033 0.0016 'International Tables Vol C Tables 4.2.6.8 and 6.1.1.4'
H H 0.0000 0.0000 'International Tables Vol C Tables 4.2.6.8 and 6.1.1.4'
N N 0.0061 0.0033 'International Tables Vol C Tables 4.2.6.8 and 6.1.1.4'
O O 0.0106 0.0060 'International Tables Vol C Tables 4.2.6.8 and 6.1.1.4'

loop_
_geom_angle_atom_site_label_1
_geom_angle_atom_site_label_2
_geom_angle_atom_site_label_3
_geom_angle
_geom_angle_site_symmetry_1
_geom_angle_site_symmetry_3
_geom_angle_publ_flag
C16 O1 C6 119.00(13) . . ?
N2 N1 C14 129.86(14) . . ?
N2 N1 C1 115.09(12) . . ?
C14 N1 C1 114.40(13) . . ?
C5 N2 N1 119.71(15) . . ?
C11 N3 C00X 121.42(17) . . ?
C11 N3 C012 121.17(16) . . ?
C00X N3 C012 116.45(17) . . ?
N1 C1 C9 110.97(13) . . ?
N1 C1 C4 110.41(13) . . ?
C9 C1 C4 110.66(13) . . ?
N1 C1 C2 99.67(12) . . ?
C9 C1 C2 112.44(14) . . ?
C4 C1 C2 112.24(14) . . ?
C7 C2 C00U 120.62(17) . . ?
C7 C2 C1 110.67(14) . . ?
C00U C2 C1 128.71(16) . . ?
C20 N4 C015 115.90(18) . . ?
C20 N4 C014 112.54(17) . . ?
C015 N4 C014 112.3(2) . . ?
C17 C3 C15 117.20(17) . . ?
C17 C3 C5 120.46(17) . . ?
C15 C3 C5 122.33(16) . . ?
C16 C4 C19 115.24(17) . . ?
C16 C4 C1 122.28(16) . . ?
C19 C4 C1 122.48(15) . . ?
N2 C5 C3 118.90(16) . . ?
N2 C5 H1 120.6 . . ?
C3 C5 H1 120.6 . . ?
O1 C6 C13 114.10(14) . . ?
O1 C6 C9 123.06(16) . . ?
C13 C6 C9 122.83(17) . . ?
C2 C7 C00T 121.46(18) . . ?
C2 C7 C14 109.99(14) . . ?
C00T C7 C14 128.55(17) . . ?
C12 C8 C11 120.88(18) . . ?
C12 C8 H2 119.6 . . ?
C11 C8 H2 119.6 . . ?
C12 C9 C6 115.80(16) . . ?
C12 C9 C1 122.20(14) . . ?
C6 C9 C1 122.00(16) . . ?
C15 C10 C20 120.92(18) . . ?
C15 C10 H3 119.5 . . ?
C20 C10 H3 119.5 . . ?
N3 C11 C13 121.40(16) . . ?
N3 C11 C8 122.05(18) . . ?
C13 C11 C8 116.55(16) . . ?
C00S N5 C013 122.5(2) . . ?
C00S N5 C00Y 120.15(19) . . ?
C013 N5 C00Y 116.7(2) . . ?
C8 C12 C9 122.69(16) . . ?
C8 C12 H4 118.7 . . ?
C9 C12 H4 118.7 . . ?
C6 C13 C11 121.24(16) . . ?
C6 C13 H5 119.4 . . ?
C11 C13 H5 119.4 . . ?
O2 C14 N1 126.49(16) . . ?
O2 C14 C7 128.29(15) . . ?
N1 C14 C7 105.22(14) . . ?
C10 C15 C3 121.58(17) . . ?
C10 C15 H6 119.2 . . ?
C3 C15 H6 119.2 . . ?
O1 C16 C00V 114.17(16) . . ?
O1 C16 C4 122.91(16) . . ?
C00V C16 C4 122.92(18) . . ?
C18 C17 C3 121.34(18) . . ?
C18 C17 H7 119.3 . . ?
C3 C17 H7 119.3 . . ?
C17 C18 C20 121.03(17) . . ?
C17 C18 H8 119.5 . . ?
C20 C18 H8 119.5 . . ?
C00W C19 C4 123.35(18) . . ?
C00W C19 H9 118.3 . . ?
C4 C19 H9 118.3 . . ?
C18 C20 C10 117.71(17) . . ?
C18 C20 N4 123.70(17) . . ?
C10 C20 N4 118.58(17) . . ?
N5 C00S C00V 120.80(19) . . ?
N5 C00S C00W 122.84(19) . . ?
C00V C00S C00W 116.36(18) . . ?
C010 C00T C7 117.9(2) . . ?
C010 C00T H10 121.1 . . ?
C7 C00T H10 121.1 . . ?
C2 C00U C00Z 117.9(2) . . ?
C2 C00U H11 121.1 . . ?
C00Z C00U H11 121.1 . . ?
C16 C00V C00S 121.43(18) . . ?
C16 C00V H12 119.3 . . ?
C00S C00V H12 119.3 . . ?
C19 C00W C00S 120.65(19) . . ?
C19 C00W H13 119.7 . . ?
C00S C00W H13 119.7 . . ?
N3 C00X C011 114.6(2) . . ?
N3 C00X H14 108.6 . . ?
C011 C00X H14 108.6 . . ?
N3 C00X H15 108.6 . . ?
C011 C00X H15 108.6 . . ?
H14 C00X H15 107.6 . . ?
N5 C00Y C017 115.1(2) . . ?
N5 C00Y H16 108.5 . . ?
C017 C00Y H16 108.5 . . ?
N5 C00Y H17 108.5 . . ?
C017 C00Y H17 108.5 . . ?
H16 C00Y H17 107.5 . . ?
C010 C00Z C00U 121.3(2) . . ?
C010 C00Z H18 119.3 . . ?
C00U C00Z H18 119.3 . . ?
C00T C010 C00Z 120.83(19) . . ?
C00T C010 H19 119.6 . . ?
C00Z C010 H19 119.6 . . ?
C00X C011 H20 109.5 . . ?
C00X C011 H01B 109.5 . . ?
H20 C011 H01B 109.5 . . ?
C00X C011 H01C 109.5 . . ?
H20 C011 H01C 109.5 . . ?
H01B C011 H01C 109.5 . . ?
N3 C012 C01A 114.1(3) . . ?
N3 C012 H01D 108.7 . . ?
C01A C012 H01D 108.7 . . ?
N3 C012 H01E 108.7 . . ?
C01A C012 H01E 108.7 . . ?
H01D C012 H01E 107.6 . . ?
C019 C013 N5 117.2(3) . . ?
C019 C013 H01F 108.0 . . ?
N5 C013 H01F 108.0 . . ?
C019 C013 H01G 108.0 . . ?
N5 C013 H01G 108.0 . . ?
H01F C013 H01G 107.3 . . ?
N4 C014 C018 112.4(2) . . ?
N4 C015 C01B 109.5(2) . . ?
C018 C C01B 106.8(3) . . ?
C00Y C017 H01H 109.5 . . ?
C00Y C017 H01I 109.5 . . ?
H01H C017 H01I 109.5 . . ?
C00Y C017 H01J 109.5 . . ?
H01H C017 H01J 109.5 . . ?
H01I C017 H01J 109.5 . . ?
C C018 C014 110.7(3) . . ?
C013 C019 H01K 109.5 . . ?
C013 C019 H01L 109.5 . . ?
H01K C019 H01L 109.5 . . ?
C013 C019 H01M 109.5 . . ?
H01K C019 H01M 109.5 . . ?
H01L C019 H01M 109.5 . . ?
C012 C01A H01N 109.5 . . ?
C012 C01A H01O 109.5 . . ?
H01N C01A H01O 109.5 . . ?
C012 C01A H01P 109.5 . . ?
H01N C01A H01P 109.5 . . ?
H01O C01A H01P 109.5 . . ?
C015 C01B C 110.0(3) . . ?

loop_
_geom_bond_atom_site_label_1
_geom_bond_atom_site_label_2
_geom_bond_distance
_geom_bond_site_symmetry_2
_geom_bond_publ_flag
O1 C16 1.372(2) . ?
O1 C6 1.373(2) . ?
N1 N2 1.3750(19) . ?
N1 C14 1.376(2) . ?
N1 C1 1.501(2) . ?
N2 C5 1.280(2) . ?
O2 C14 1.216(2) . ?
N3 C11 1.372(2) . ?
N3 C00X 1.457(3) . ?
N3 C012 1.460(3) . ?
C1 C9 1.508(2) . ?
C1 C4 1.515(2) . ?
C1 C2 1.518(2) . ?
C2 C7 1.378(2) . ?
C2 C00U 1.381(3) . ?
N4 C20 1.412(2) . ?
N4 C015 1.451(3) . ?
N4 C014 1.458(3) . ?
C3 C17 1.394(2) . ?
C3 C15 1.402(3) . ?
C3 C5 1.454(2) . ?
C4 C16 1.383(2) . ?
C4 C19 1.385(3) . ?
C5 H1 0.9300 . ?
C6 C13 1.381(3) . ?
C6 C9 1.390(2) . ?
C7 C00T 1.388(2) . ?
C7 C14 1.475(2) . ?
C8 C12 1.380(3) . ?
C8 C11 1.414(2) . ?
C8 H2 0.9300 . ?
C9 C12 1.385(3) . ?
C10 C15 1.369(3) . ?
C10 C20 1.404(3) . ?
C10 H3 0.9300 . ?
C11 C13 1.387(3) . ?
N5 C00S 1.383(3) . ?
N5 C013 1.438(3) . ?
N5 C00Y 1.447(3) . ?
C12 H4 0.9300 . ?
C13 H5 0.9300 . ?
C15 H6 0.9300 . ?
C16 C00V 1.379(3) . ?
C17 C18 1.383(3) . ?
C17 H7 0.9300 . ?
C18 C20 1.390(3) . ?
C18 H8 0.9300 . ?
C19 C00W 1.372(3) . ?
C19 H9 0.9300 . ?
C00S C00V 1.384(3) . ?
C00S C00W 1.411(3) . ?
C00T C010 1.372(3) . ?
C00T H10 0.9300 . ?
C00U C00Z 1.385(3) . ?
C00U H11 0.9300 . ?
C00V H12 0.9300 . ?
C00W H13 0.9300 . ?
C00X C011 1.499(3) . ?
C00X H14 0.9700 . ?
C00X H15 0.9700 . ?
C00Y C017 1.498(4) . ?
C00Y H16 0.9700 . ?
C00Y H17 0.9700 . ?
C00Z C010 1.382(3) . ?
C00Z H18 0.9300 . ?
C010 H19 0.9300 . ?
C011 H20 0.9600 . ?
C011 H01B 0.9600 . ?
C011 H01C 0.9600 . ?
C012 C01A 1.460(4) . ?
C012 H01D 0.9700 . ?
C012 H01E 0.9700 . ?
C013 C019 1.421(5) . ?
C013 H01F 0.9700 . ?
C013 H01G 0.9700 . ?
C014 C018 1.517(4) . ?
C015 C01B 1.540(4) . ?
C C018 1.502(4) . ?
C C01B 1.550(6) . ?
C017 H01H 0.9600 . ?
C017 H01I 0.9600 . ?
C017 H01J 0.9600 . ?
C019 H01K 0.9600 . ?
C019 H01L 0.9600 . ?
C019 H01M 0.9600 . ?
C01A H01N 0.9600 . ?
C01A H01O 0.9600 . ?
C01A H01P 0.9600 . ?

loop_
_geom_torsion_atom_site_label_1
_geom_torsion_atom_site_label_2
_geom_torsion_atom_site_label_3
_geom_torsion_atom_site_label_4
_geom_torsion
_geom_torsion_site_symmetry_1
_geom_torsion_site_symmetry_2
_geom_torsion_site_symmetry_3
_geom_torsion_site_symmetry_4
_geom_torsion_publ_flag
C14 N1 N2 C5 -15.7(3) . . . . ?
C1 N1 N2 C5 174.18(16) . . . . ?
N2 N1 C1 C9 -67.24(18) . . . . ?
C14 N1 C1 C9 121.08(16) . . . . ?
N2 N1 C1 C4 55.84(18) . . . . ?
C14 N1 C1 C4 -115.84(16) . . . . ?
N2 N1 C1 C2 174.07(14) . . . . ?
C14 N1 C1 C2 2.39(18) . . . . ?
N1 C1 C2 C7 -1.83(18) . . . . ?
C9 C1 C2 C7 -119.43(16) . . . . ?
C4 C1 C2 C7 115.04(16) . . . . ?
N1 C1 C2 C00U 177.81(19) . . . . ?
C9 C1 C2 C00U 60.2(2) . . . . ?
C4 C1 C2 C00U -65.3(2) . . . . ?
N1 C1 C4 C16 -123.26(17) . . . . ?
C9 C1 C4 C16 0.0(2) . . . . ?
C2 C1 C4 C16 126.51(17) . . . . ?
N1 C1 C4 C19 57.7(2) . . . . ?
C9 C1 C4 C19 -179.06(16) . . . . ?
C2 C1 C4 C19 -52.6(2) . . . . ?
N1 N2 C5 C3 179.43(15) . . . . ?
C17 C3 C5 N2 166.37(18) . . . . ?
C15 C3 C5 N2 -12.2(3) . . . . ?
C16 O1 C6 C13 -177.50(16) . . . . ?
C16 O1 C6 C9 1.6(3) . . . . ?
C00U C2 C7 C00T 0.9(3) . . . . ?
C1 C2 C7 C00T -179.39(18) . . . . ?
C00U C2 C7 C14 -178.86(17) . . . . ?
C1 C2 C7 C14 0.8(2) . . . . ?
O1 C6 C9 C12 -178.91(17) . . . . ?
C13 C6 C9 C12 0.1(3) . . . . ?
O1 C6 C9 C1 1.2(3) . . . . ?
C13 C6 C9 C1 -179.78(16) . . . . ?
N1 C1 C9 C12 -58.8(2) . . . . ?
C4 C1 C9 C12 178.23(15) . . . . ?
C2 C1 C9 C12 51.8(2) . . . . ?
N1 C1 C9 C6 121.06(17) . . . . ?
C4 C1 C9 C6 -1.9(2) . . . . ?
C2 C1 C9 C6 -128.26(17) . . . . ?
C00X N3 C11 C13 -8.7(3) . . . . ?
C012 N3 C11 C13 159.6(2) . . . . ?
C00X N3 C11 C8 170.22(19) . . . . ?
C012 N3 C11 C8 -21.4(3) . . . . ?
C12 C8 C11 N3 -179.80(18) . . . . ?
C12 C8 C11 C13 -0.8(3) . . . . ?
C11 C8 C12 C9 0.0(3) . . . . ?
C6 C9 C12 C8 0.4(3) . . . . ?
C1 C9 C12 C8 -179.72(16) . . . . ?
O1 C6 C13 C11 178.13(17) . . . . ?
C9 C6 C13 C11 -1.0(3) . . . . ?
N3 C11 C13 C6 -179.71(18) . . . . ?
C8 C11 C13 C6 1.3(3) . . . . ?
N2 N1 C14 O2 7.1(3) . . . . ?
C1 N1 C14 O2 177.25(18) . . . . ?
N2 N1 C14 C7 -172.20(16) . . . . ?
C1 N1 C14 C7 -2.0(2) . . . . ?
C2 C7 C14 O2 -178.55(19) . . . . ?
C00T C7 C14 O2 1.7(3) . . . . ?
C2 C7 C14 N1 0.7(2) . . . . ?
C00T C7 C14 N1 -179.07(19) . . . . ?
C20 C10 C15 C3 -0.7(3) . . . . ?
C17 C3 C15 C10 -3.3(3) . . . . ?
C5 C3 C15 C10 175.38(18) . . . . ?
C6 O1 C16 C00V 175.83(17) . . . . ?
C6 O1 C16 C4 -3.6(3) . . . . ?
C19 C4 C16 O1 -178.12(17) . . . . ?
C1 C4 C16 O1 2.8(3) . . . . ?
C19 C4 C16 C00V 2.5(3) . . . . ?
C1 C4 C16 C00V -176.62(17) . . . . ?
C15 C3 C17 C18 3.9(3) . . . . ?
C5 C3 C17 C18 -174.73(18) . . . . ?
C3 C17 C18 C20 -0.6(3) . . . . ?
C16 C4 C19 C00W -2.1(3) . . . . ?
C1 C4 C19 C00W 177.03(18) . . . . ?
C17 C18 C20 C10 -3.4(3) . . . . ?
C17 C18 C20 N4 176.19(19) . . . . ?
C15 C10 C20 C18 4.1(3) . . . . ?
C15 C10 C20 N4 -175.53(18) . . . . ?
C015 N4 C20 C18 13.2(3) . . . . ?
C014 N4 C20 C18 -117.9(3) . . . . ?
C015 N4 C20 C10 -167.2(2) . . . . ?
C014 N4 C20 C10 61.6(3) . . . . ?
C013 N5 C00S C00V 175.7(2) . . . . ?
C00Y N5 C00S C00V 4.7(3) . . . . ?
C013 N5 C00S C00W -5.0(4) . . . . ?
C00Y N5 C00S C00W -176.1(2) . . . . ?
C2 C7 C00T C010 0.0(3) . . . . ?
C14 C7 C00T C010 179.8(2) . . . . ?
C7 C2 C00U C00Z -1.0(3) . . . . ?
C1 C2 C00U C00Z 179.4(2) . . . . ?
O1 C16 C00V C00S 179.59(18) . . . . ?
C4 C16 C00V C00S -1.0(3) . . . . ?
N5 C00S C00V C16 178.2(2) . . . . ?
C00W C00S C00V C16 -1.1(3) . . . . ?
C4 C19 C00W C00S 0.1(3) . . . . ?
N5 C00S C00W C19 -177.8(2) . . . . ?
C00V C00S C00W C19 1.5(3) . . . . ?
C11 N3 C00X C011 84.6(3) . . . . ?
C012 N3 C00X C011 -84.3(3) . . . . ?
C00S N5 C00Y C017 -82.7(3) . . . . ?
C013 N5 C00Y C017 105.8(3) . . . . ?
C2 C00U C00Z C010 0.1(4) . . . . ?
C7 C00T C010 C00Z -0.9(4) . . . . ?
C00U C00Z C010 C00T 0.8(4) . . . . ?
C11 N3 C012 C01A 101.5(3) . . . . ?
C00X N3 C012 C01A -89.6(3) . . . . ?
C00S N5 C013 C019 131.0(4) . . . . ?
C00Y N5 C013 C019 -57.7(5) . . . . ?
C20 N4 C014 C018 -170.8(2) . . . . ?
C015 N4 C014 C018 56.2(4) . . . . ?
C20 N4 C015 C01B 171.7(3) . . . . ?
C014 N4 C015 C01B -57.1(4) . . . . ?
C01B C C018 C014 57.6(4) . . . . ?
N4 C014 C018 C -57.0(4) . . . . ?
N4 C015 C01B C 59.6(4) . . . . ?
C018 C C01B C015 -59.6(4) . . . . ?
